data_1517042
loop_
_publ_author_name
'Rui-Li Zhao'
'Ke-Fen Yue'
'Chun-sheng Zhou'
'Qiao-De-Mei Cheng'
'Jing-Tao Shi'
'Yong-Liang Liu'
'Yao-Yu Wang'

_publ_section_title
;
 A study of zinc(II) coordination polymers with identical meso-helix based
 on 1,4-bis(2-methyl-imidazol-1-yl)butane
;
_journal_name_full
;
Inorganica Chimica Acta
;
_journal_page_first 25
_journal_page_last 32
_journal_volume 402
_journal_year 2013
_chemical_formula_sum 'C17 H24 N4 O5 Zn'
_chemical_formula_weight 429.77
_space_group_IT_number 7
_symmetry_cell_setting monoclinic
_symmetry_space_group_name_Hall 'P -2yac'
_symmetry_space_group_name_H-M 'P 1 n 1'
_atom_sites_solution_hydrogens geom
_atom_sites_solution_primary direct
_atom_sites_solution_secondary difmap
_cell_angle_alpha 90.00
_cell_angle_beta 94.809(2)
_cell_angle_gamma 90.00
_cell_formula_units_Z 2
_cell_length_a 9.4700(13)
_cell_length_b 8.8874(12)
_cell_length_c 11.3366(15)
_cell_measurement_reflns_used 2121
_cell_measurement_temperature 296(2)
_cell_measurement_theta_max 26.59
_cell_measurement_theta_min 2.92
_cell_volume 950.8(2)
_computing_cell_refinement 'Bruker SAINT'
_computing_data_collection 'Bruker APEX2'
_computing_data_reduction 'Bruker SAINT'
_computing_molecular_graphics 'Bruker SHELXTL'
_computing_publication_material 'Bruker SHELXTL'
_computing_structure_refinement 'SHELXL-97 (Sheldrick, 2008)'
_computing_structure_solution 'SHELXS-97 (Sheldrick, 2008)'
_diffrn_ambient_temperature 296(2)
_diffrn_measured_fraction_theta_full 0.995
_diffrn_measured_fraction_theta_max 0.995
_diffrn_measurement_device_type 'Bruker APEX-II CCD'
_diffrn_measurement_method '\f and \w scans'
_diffrn_radiation_monochromator graphite
_diffrn_radiation_source 'fine-focus sealed tube'
_diffrn_radiation_type MoK\a
_diffrn_radiation_wavelength 0.71073
_diffrn_reflns_av_R_equivalents 0.0189
_diffrn_reflns_av_sigmaI/netI 0.0340
_diffrn_reflns_limit_h_max 10
_diffrn_reflns_limit_h_min -11
_diffrn_reflns_limit_k_max 7
_diffrn_reflns_limit_k_min -10
_diffrn_reflns_limit_l_max 13
_diffrn_reflns_limit_l_min -12
_diffrn_reflns_number 4579
_diffrn_reflns_theta_full 25.10
_diffrn_reflns_theta_max 25.10
_diffrn_reflns_theta_min 2.29
_exptl_absorpt_coefficient_mu 1.328
_exptl_absorpt_correction_T_max 0.8237
_exptl_absorpt_correction_T_min 0.6852
_exptl_absorpt_correction_type none
_exptl_crystal_density_diffrn 1.501
_exptl_crystal_density_meas 0
_exptl_crystal_density_method 'not measured'
_exptl_crystal_F_000 448
_exptl_crystal_size_max 0.31
_exptl_crystal_size_mid 0.24
_exptl_crystal_size_min 0.15
_refine_diff_density_max 0.454
_refine_diff_density_min -0.586
_refine_diff_density_rms 0.085
_refine_ls_abs_structure_details 'Flack H D (1983), Acta Cryst. A39, 876-881'
_refine_ls_abs_structure_Flack 0.43(4)
_refine_ls_extinction_coef 0.0000(19)
_refine_ls_extinction_expression Fc^*^=kFc[1+0.001xFc^2^\l^3^/sin(2\q)]^-1/4^
_refine_ls_extinction_method SHELXL
_refine_ls_goodness_of_fit_ref 1.087
_refine_ls_hydrogen_treatment mixed
_refine_ls_matrix_type full
_refine_ls_number_parameters 234
_refine_ls_number_reflns 3118
_refine_ls_number_restraints 3
_refine_ls_restrained_S_all 1.088
_refine_ls_R_factor_all 0.0518
_refine_ls_R_factor_gt 0.0447
_refine_ls_shift/su_max 1.824
_refine_ls_shift/su_mean 0.053
_refine_ls_structure_factor_coef Fsqd
_refine_ls_weighting_details 'calc w=1/[\s^2^(Fo^2^)+(0.0749P)^2^+0.7251P] where P=(Fo^2^+2Fc^2^)/3'
_refine_ls_weighting_scheme calc
_refine_ls_wR_factor_gt 0.1204
_refine_ls_wR_factor_ref 0.1289
_reflns_number_gt 2743
_reflns_number_total 3118
_reflns_threshold_expression >2sigma(I)
_cod_data_source_file ICA-2013-402-25-32-3.cif
_cod_data_source_block xb3264_0m
_cod_original_sg_symbol_H-M Pn
_cod_database_code 1517042

loop_
_symmetry_equiv_pos_as_xyz
'x, y, z'
'x+1/2, -y, z+1/2'

loop_
_atom_site_label
_atom_site_type_symbol
_atom_site_fract_x
_atom_site_fract_y
_atom_site_fract_z
_atom_site_U_iso_or_equiv
_atom_site_adp_type
_atom_site_occupancy
_atom_site_symmetry_multiplicity
_atom_site_calc_flag
_atom_site_refinement_flags
Zn1 Zn 0.78559(19) 1.15107(4) 0.76167(17) 0.0359(2) Uani 1 1 d .
N1 N 0.6449(9) 1.0094(9) 0.8287(8) 0.043(2) Uani 1 1 d .
N2 N 0.5553(10) 0.8369(8) 0.9367(7) 0.0455(19) Uani 1 1 d .
N3 N 0.5004(13) 0.1844(12) 1.1006(12) 0.129(6) Uani 1 1 d .
N4 N 0.4243(9) -0.0083(10) 1.1951(8) 0.049(2) Uani 1 1 d .
O1 O 0.7143(8) 1.2620(9) 0.6198(8) 0.063(2) Uani 1 1 d .
O2 O 0.5398(14) 1.3542(11) 0.7055(10) 0.107(5) Uani 1 1 d .
O3 O 0.3550(8) 1.7365(9) 0.4016(7) 0.056(2) Uani 1 1 d .
O4 O 0.5475(10) 1.6572(9) 0.3251(10) 0.075(3) Uani 1 1 d .
O5 O 0.2787(16) 0.5003(12) 0.7500(17) 0.196(5) Uani 1 1 d D
H5 H 0.1980 0.5344 0.7458 0.294 Uiso 1 1 calc R
C1 C 0.5037(14) 1.0020(14) 0.8015(13) 0.070(4) Uani 1 1 d .
H1 H 0.4486 1.0693 0.7547 0.085 Uiso 1 1 calc R
C2 C 0.4569(13) 0.8758(16) 0.8564(14) 0.123(7) Uani 1 1 d .
H2 H 0.3707 0.8273 0.8390 0.148 Uiso 1 1 calc R
C3 C 0.6833(12) 0.8972(15) 0.9019(11) 0.067(4) Uani 1 1 d .
C4 C 0.8312(18) 0.8813(17) 0.9641(15) 0.099(6) Uani 1 1 d .
H4A H 0.8933 0.8381 0.9105 0.148 Uiso 1 1 calc R
H4B H 0.8276 0.8171 1.0318 0.148 Uiso 1 1 calc R
H4C H 0.8660 0.9786 0.9891 0.148 Uiso 1 1 calc R
C5 C 0.5626(18) 0.7047(15) 1.0247(13) 0.119(6) Uani 1 1 d .
H5A H 0.6484 0.7121 1.0774 0.143 Uiso 1 1 calc R
H5B H 0.4821 0.7087 1.0722 0.143 Uiso 1 1 calc R
C6 C 0.5616(14) 0.5657(13) 0.9615(10) 0.086(4) Uani 1 1 d .
H6A H 0.6524 0.5503 0.9297 0.104 Uiso 1 1 calc R
H6B H 0.4887 0.5679 0.8961 0.104 Uiso 1 1 calc R
C7 C 0.5314(18) 0.4324(12) 1.0495(13) 0.134(7) Uani 1 1 d .
H7A H 0.6006 0.4384 1.1174 0.161 Uiso 1 1 calc R
H7B H 0.4388 0.4487 1.0779 0.161 Uiso 1 1 calc R
C8 C 0.5346(12) 0.2936(13) 1.0056(10) 0.067(3) Uiso 1 1 d .
H8A H 0.6278 0.2722 0.9802 0.080 Uiso 1 1 calc R
H8B H 0.4658 0.2842 0.9377 0.080 Uiso 1 1 calc R
C9 C 0.6265(13) 0.1060(13) 1.1548(10) 0.063(2) Uiso 1 1 d .
H9 H 0.7215 0.1232 1.1442 0.076 Uiso 1 1 calc R
C10 C 0.5709(14) 0.0055(14) 1.2218(12) 0.067(4) Uani 1 1 d .
H10 H 0.6225 -0.0500 1.2801 0.081 Uiso 1 1 calc R
C11 C 0.3981(13) 0.0935(12) 1.1111(10) 0.052(3) Uani 1 1 d .
C12 C 0.2537(16) 0.1337(14) 1.0598(14) 0.075(4) Uani 1 1 d .
H12A H 0.2232 0.2242 1.0962 0.113 Uiso 1 1 calc R
H12B H 0.1893 0.0534 1.0737 0.113 Uiso 1 1 calc R
H12C H 0.2552 0.1494 0.9761 0.113 Uiso 1 1 calc R
C13 C 0.6092(14) 1.3477(9) 0.6248(11) 0.047(3) Uani 1 1 d .
C14 C 0.5829(11) 1.4440(12) 0.5206(10) 0.048(3) Uani 1 1 d .
H14 H 0.6379 1.4274 0.4576 0.058 Uiso 1 1 calc R
C15 C 0.4901(12) 1.5496(12) 0.5087(9) 0.050(3) Uani 1 1 d .
H15 H 0.4343 1.5634 0.5716 0.059 Uiso 1 1 calc R
C16 C 0.4609(11) 1.6555(11) 0.4025(11) 0.045(3) Uani 1 1 d .
C17 C 0.273(12) 0.325(2) 0.768(10) 0.44(2) Uiso 1 1 d D
H17A H 0.1799 0.2958 0.7858 0.656 Uiso 1 1 calc R
H17B H 0.3407 0.2960 0.8316 0.656 Uiso 1 1 calc R
H17C H 0.2959 0.2755 0.6963 0.656 Uiso 1 1 calc R

loop_
_atom_site_aniso_label
_atom_site_aniso_U_11
_atom_site_aniso_U_22
_atom_site_aniso_U_33
_atom_site_aniso_U_23
_atom_site_aniso_U_13
_atom_site_aniso_U_12
Zn1 0.0426(3) 0.0268(3) 0.0379(3) 0.0000(5) -0.00022(18) -0.0013(6)
N1 0.048(5) 0.024(4) 0.054(5) 0.008(3) -0.002(4) -0.004(3)
N2 0.068(5) 0.034(3) 0.038(3) 0.006(2) 0.023(3) 0.000(3)
N3 0.108(9) 0.086(6) 0.179(12) 0.099(7) -0.067(8) -0.056(6)
N4 0.053(6) 0.049(5) 0.040(5) 0.014(4) -0.013(4) -0.009(4)
O1 0.069(5) 0.058(6) 0.064(6) 0.022(4) 0.013(4) 0.017(5)
O2 0.145(9) 0.114(9) 0.070(7) 0.050(5) 0.058(6) 0.074(6)
O3 0.059(5) 0.056(5) 0.053(5) 0.023(4) -0.002(3) 0.016(4)
O4 0.070(5) 0.083(6) 0.074(6) 0.035(4) 0.021(4) 0.025(4)
O5 0.095(5) 0.193(8) 0.302(13) 0.161(11) 0.031(8) -0.002(8)
C1 0.051(6) 0.059(7) 0.099(10) 0.043(7) -0.009(6) -0.012(6)
C2 0.065(6) 0.131(10) 0.166(12) 0.105(9) -0.045(7) -0.068(7)
C3 0.063(7) 0.063(7) 0.069(7) 0.032(6) -0.026(5) -0.024(5)
C4 0.086(9) 0.098(9) 0.104(11) 0.071(8) -0.038(7) -0.001(7)
C5 0.155(12) 0.082(7) 0.121(10) 0.076(7) 0.015(8) -0.028(8)
C6 0.112(8) 0.084(8) 0.063(6) -0.006(5) 0.010(5) 0.045(6)
C7 0.201(14) 0.049(6) 0.148(13) 0.067(7) -0.013(10) -0.071(8)
C10 0.055(6) 0.067(8) 0.074(8) 0.027(6) -0.027(6) -0.025(6)
C11 0.073(7) 0.031(4) 0.051(5) 0.012(4) 0.006(5) 0.001(4)
C12 0.065(7) 0.067(7) 0.092(10) 0.023(6) -0.002(6) -0.005(5)
C13 0.074(8) 0.022(5) 0.046(7) 0.004(3) 0.015(6) 0.004(4)
C14 0.048(6) 0.047(7) 0.048(6) 0.017(4) -0.004(5) 0.006(5)
C15 0.063(7) 0.045(7) 0.042(6) 0.011(4) 0.014(5) 0.004(5)
C16 0.033(5) 0.056(7) 0.045(7) 0.010(4) -0.005(5) -0.004(4)

loop_
_atom_type_symbol
_atom_type_description
_atom_type_scat_dispersion_real
_atom_type_scat_dispersion_imag
_atom_type_scat_source
C C 0.0033 0.0016 'International Tables Vol C Tables 4.2.6.8 and 6.1.1.4'
H H 0.0000 0.0000 'International Tables Vol C Tables 4.2.6.8 and 6.1.1.4'
N N 0.0061 0.0033 'International Tables Vol C Tables 4.2.6.8 and 6.1.1.4'
O O 0.0106 0.0060 'International Tables Vol C Tables 4.2.6.8 and 6.1.1.4'
Zn Zn 0.2839 1.4301 'International Tables Vol C Tables 4.2.6.8 and 6.1.1.4'

loop_
_geom_angle_atom_site_label_1
_geom_angle_atom_site_label_2
_geom_angle_atom_site_label_3
_geom_angle
_geom_angle_site_symmetry_1
_geom_angle_site_symmetry_3
O3 Zn1 O1 118.80(15) 2_585 .
O3 Zn1 N4 116.3(3) 2_585 2_564
O1 Zn1 N4 101.5(4) . 2_564
O3 Zn1 N1 101.6(4) 2_585 .
O1 Zn1 N1 115.4(4) . .
N4 Zn1 N1 102.63(15) 2_564 .
C3 N1 C1 108.7(9) . .
C3 N1 Zn1 123.1(7) . .
C1 N1 Zn1 128.0(7) . .
C2 N2 C3 106.6(8) . .
C2 N2 C5 130.6(10) . .
C3 N2 C5 118.6(11) . .
C11 N3 C9 104.9(9) . .
C11 N3 C8 133.3(11) . .
C9 N3 C8 112.8(11) . .
C11 N4 C10 102.7(9) . .
C11 N4 Zn1 127.7(8) . 2_465
C10 N4 Zn1 129.6(7) . 2_465
C13 O1 Zn1 119.2(8) . .
C16 O3 Zn1 121.7(8) . 2_484
C17 O5 H5 108.6 . .
N1 C1 C2 106.7(10) . .
N1 C1 H1 126.6 . .
C2 C1 H1 126.7 . .
N2 C2 C1 107.3(10) . .
N2 C2 H2 126.4 . .
C1 C2 H2 126.4 . .
N1 C3 N2 105.3(9) . .
N1 C3 C4 123.6(11) . .
N2 C3 C4 127.9(10) . .
C3 C4 H4A 109.5 . .
C3 C4 H4B 109.6 . .
H4A C4 H4B 109.5 . .
C3 C4 H4C 109.3 . .
H4A C4 H4C 109.5 . .
H4B C4 H4C 109.5 . .
C6 C5 N2 109.7(12) . .
C6 C5 H5A 109.6 . .
N2 C5 H5A 109.7 . .
C6 C5 H5B 109.8 . .
N2 C5 H5B 109.8 . .
H5A C5 H5B 108.2 . .
C5 C6 C7 108.9(9) . .
C5 C6 H6A 110.0 . .
C7 C6 H6A 109.9 . .
C5 C6 H6B 109.8 . .
C7 C6 H6B 109.9 . .
H6A C6 H6B 108.3 . .
C8 C7 C6 116.5(11) . .
C8 C7 H7A 108.3 . .
C6 C7 H7A 108.2 . .
C8 C7 H7B 108.1 . .
C6 C7 H7B 108.2 . .
H7A C7 H7B 107.3 . .
C7 C8 N3 108.5(11) . .
C7 C8 H8A 109.9 . .
N3 C8 H8A 110.0 . .
C7 C8 H8B 110.1 . .
N3 C8 H8B 110.0 . .
H8A C8 H8B 108.4 . .
C10 C9 N3 102.3(11) . .
C10 C9 H9 128.9 . .
N3 C9 H9 128.9 . .
C9 C10 N4 111.9(11) . .
C9 C10 H10 124.0 . .
N4 C10 H10 124.1 . .
N3 C11 N4 113.7(11) . .
N3 C11 C12 119.6(10) . .
N4 C11 C12 124.0(11) . .
C11 C12 H12A 109.4 . .
C11 C12 H12B 109.6 . .
H12A C12 H12B 109.5 . .
C11 C12 H12C 109.5 . .
H12A C12 H12C 109.5 . .
H12B C12 H12C 109.5 . .
O2 C13 O1 124.2(11) . .
O2 C13 C14 122.2(11) . .
O1 C13 C14 113.5(11) . .
C15 C14 C13 125.4(8) . .
C15 C14 H14 117.3 . .
C13 C14 H14 117.3 . .
C14 C15 C16 127.3(7) . .
C14 C15 H15 116.4 . .
C16 C15 H15 116.3 . .
O3 C16 O4 124.6(11) . .
O3 C16 C15 117.2(11) . .
O4 C16 C15 118.2(10) . .
O5 C17 H17A 116.6 . .
O5 C17 H17B 118.1 . .
H17A C17 H17B 101.3 . .
O5 C17 H17C 115.6 . .
H17A C17 H17C 101.8 . .
H17B C17 H17C 100.9 . .

loop_
_geom_bond_atom_site_label_1
_geom_bond_atom_site_label_2
_geom_bond_distance
_geom_bond_site_symmetry_2
Zn1 O3 1.943(7) 2_585
Zn1 O1 1.958(8) .
Zn1 N4 2.018(9) 2_564
Zn1 N1 2.026(8) .
N1 C3 1.328(14) .
N1 C1 1.349(17) .
N2 C2 1.294(15) .
N2 C3 1.412(14) .
N2 C5 1.539(12) .
N3 C11 1.275(15) .
N3 C9 1.472(15) .
N3 C8 1.505(15) .
N4 C11 1.321(13) .
N4 C10 1.401(16) .
N4 Zn1 2.018(9) 2_465
O1 C13 1.258(14) .
O2 C13 1.172(17) .
O3 C16 1.234(12) .
O3 Zn1 1.943(7) 2_484
O4 C16 1.251(17) .
O5 C17 1.574(18) .
O5 H5 0.8202 .
C1 C2 1.374(14) .
C1 H1 0.9300 .
C2 H2 0.9300 .
C3 C4 1.520(19) .
C4 H4A 0.9600 .
C4 H4B 0.9600 .
C4 H4C 0.9600 .
C5 C6 1.427(19) .
C5 H5A 0.9700 .
C5 H5B 0.9700 .
C6 C7 1.589(11) .
C6 H6A 0.9700 .
C6 H6B 0.9700 .
C7 C8 1.331(16) .
C7 H7A 0.9700 .
C7 H7B 0.9700 .
C8 H8A 0.9700 .
C8 H8B 0.9700 .
C9 C10 1.311(16) .
C9 H9 0.9300 .
C10 H10 0.9300 .
C11 C12 1.48(2) .
C12 H12A 0.9600 .
C12 H12B 0.9600 .
C12 H12C 0.9600 .
C13 C14 1.463(14) .
C14 C15 1.285(6) .
C14 H14 0.9300 .
C15 C16 1.535(15) .
C15 H15 0.9300 .
C17 H17A 1.0359 .
C17 H17B 1.0455 .
C17 H17C 1.0301 .

loop_
_geom_torsion_atom_site_label_1
_geom_torsion_atom_site_label_2
_geom_torsion_atom_site_label_3
_geom_torsion_atom_site_label_4
_geom_torsion
_geom_torsion_site_symmetry_1
O3 Zn1 N1 C3 -69.3(10) 2_585
O1 Zn1 N1 C3 160.8(10) .
N4 Zn1 N1 C3 51.3(12) 2_564
O3 Zn1 N1 C1 116.9(12) 2_585
O1 Zn1 N1 C1 -13.1(13) .
N4 Zn1 N1 C1 -122.5(11) 2_564
O3 Zn1 O1 C13 -61.2(10) 2_585
N4 Zn1 O1 C13 169.9(8) 2_564
N1 Zn1 O1 C13 59.8(10) .
C3 N1 C1 C2 -2.9(17) .
Zn1 N1 C1 C2 171.6(10) .
C3 N2 C2 C1 -23.6(17) .
C5 N2 C2 C1 -179.6(12) .
N1 C1 C2 N2 17.0(18) .
C1 N1 C3 N2 -10.9(15) .
Zn1 N1 C3 N2 174.2(7) .
C1 N1 C3 C4 -171.8(15) .
Zn1 N1 C3 C4 13(2) .
C2 N2 C3 N1 21.7(15) .
C5 N2 C3 N1 -178.9(10) .
C2 N2 C3 C4 -178.5(17) .
C5 N2 C3 C4 -19(2) .
C2 N2 C5 C6 64(2) .
C3 N2 C5 C6 -89.8(15) .
N2 C5 C6 C7 -166.3(10) .
C5 C6 C7 C8 -176.5(17) .
C6 C7 C8 N3 -178.7(10) .
C11 N3 C8 C7 115.2(19) .
C9 N3 C8 C7 -103.4(15) .
C11 N3 C9 C10 -20.2(15) .
C8 N3 C9 C10 -172.2(11) .
N3 C9 C10 N4 13.2(15) .
C11 N4 C10 C9 -1.9(15) .
Zn1 N4 C10 C9 176.2(9) 2_465
C9 N3 C11 N4 21.1(17) .
C8 N3 C11 N4 164.6(14) .
C9 N3 C11 C12 -176.9(12) .
C8 N3 C11 C12 -33(3) .
C10 N4 C11 N3 -12.9(16) .
Zn1 N4 C11 N3 169.0(11) 2_465
C10 N4 C11 C12 -174.1(12) .
Zn1 N4 C11 C12 7.8(18) 2_465
Zn1 O1 C13 O2 -8.8(17) .
Zn1 O1 C13 C14 169.4(7) .
O2 C13 C14 C15 4.6(17) .
O1 C13 C14 C15 -173.7(7) .
C13 C14 C15 C16 178.6(14) .
Zn1 O3 C16 O4 13.4(15) 2_484
Zn1 O3 C16 C15 -168.8(7) 2_484
C14 C15 C16 O3 170.8(8) .
C14 C15 C16 O4 -11.3(14) .
